data_7103708
loop_
_publ_author_name
'Kim, Kwan Mook'
'Kim, Ki-Hyun'
'Kang, Tae Yi'
'Park, Jung Su'
'Song, Rita'
'Jun, Moo-Jin'

_publ_section_title
;
 The non-templated empty cavity and its selective anion binding despite
 having similar shapes
;
_journal_issue 12
_journal_name_full 'Chemical Communications'
_journal_page_first 1410
_journal_paper_doi 10.1039/b302648e
_journal_year 2003
_chemical_formula_moiety '[[{(dach)Pt(dteym)}2Cu]2][OTf]4'
_chemical_formula_sum 'C70 H118 Cu2 F12 N8 O33 Pt4 S12'
_chemical_formula_weight 3119.88
_space_group_IT_number 15
_symmetry_cell_setting monoclinic
_symmetry_space_group_name_Hall '-C 2yc'
_symmetry_space_group_name_H-M 'C 1 2/c 1'
_atom_sites_solution_hydrogens geom
_atom_sites_solution_primary direct
_atom_sites_solution_secondary difmap
_audit_creation_method SHELXL-97
_cell_angle_alpha 90.00
_cell_angle_beta 111.450(2)
_cell_angle_gamma 90.00
_cell_formula_units_Z 4
_cell_length_a 30.6281(11)
_cell_length_b 19.8478(7)
_cell_length_c 21.0157(6)
_cell_measurement_temperature 210(2)
_cell_volume 11890.6(7)
_computing_molecular_graphics platon
_computing_publication_material MS-Word
_computing_structure_refinement 'SHELXL-97 (Sheldrick, 1997)'
_computing_structure_solution 'SHELXS-97 (Sheldrick, 1990)'
_diffrn_ambient_temperature 210(2)
_diffrn_measured_fraction_theta_full 0.967
_diffrn_measured_fraction_theta_max 0.967
_diffrn_measurement_device_type 'Noniuc kappa CCD'
_diffrn_radiation_monochromator graphite
_diffrn_radiation_source 'fine-focus sealed tube'
_diffrn_radiation_type MoK\a
_diffrn_radiation_wavelength 0.71073
_diffrn_reflns_av_R_equivalents 0.0000
_diffrn_reflns_av_sigmaI/netI 0.0462
_diffrn_reflns_limit_h_max 39
_diffrn_reflns_limit_h_min 0
_diffrn_reflns_limit_k_max 25
_diffrn_reflns_limit_k_min 0
_diffrn_reflns_limit_l_max 25
_diffrn_reflns_limit_l_min -26
_diffrn_reflns_number 12926
_diffrn_reflns_theta_full 27.27
_diffrn_reflns_theta_max 27.27
_diffrn_reflns_theta_min 1.25
_exptl_absorpt_coefficient_mu 5.338
_exptl_absorpt_correction_T_max 0.5220
_exptl_absorpt_correction_T_min 0.2567
_exptl_absorpt_correction_type empirical
_exptl_crystal_colour blue
_exptl_crystal_density_diffrn 1.743
_exptl_crystal_density_method 'not measured'
_exptl_crystal_F_000 6112
_exptl_crystal_size_max 0.35
_exptl_crystal_size_mid 0.30
_exptl_crystal_size_min 0.14
_refine_diff_density_max 2.732
_refine_diff_density_min -2.457
_refine_diff_density_rms 0.208
_refine_ls_extinction_coef 0.00010(3)
_refine_ls_extinction_expression Fc^*^=kFc[1+0.001xFc^2^\l^3^/sin(2\q)]^-1/4^
_refine_ls_extinction_method SHELXL
_refine_ls_goodness_of_fit_ref 1.048
_refine_ls_hydrogen_treatment mixed
_refine_ls_matrix_type full
_refine_ls_number_parameters 652
_refine_ls_number_reflns 12926
_refine_ls_number_restraints 79
_refine_ls_restrained_S_all 1.045
_refine_ls_R_factor_all 0.1104
_refine_ls_R_factor_gt 0.0800
_refine_ls_shift/su_max 0.003
_refine_ls_shift/su_mean 0.000
_refine_ls_structure_factor_coef Fsqd
_refine_ls_weighting_details 'calc w=1/[\s^2^(Fo^2^)+(0.1137P)^2^+237.2549P] where P=(Fo^2^+2Fc^2^)/3'
_refine_ls_weighting_scheme calc
_refine_ls_wR_factor_gt 0.2065
_refine_ls_wR_factor_ref 0.2325
_reflns_number_gt 9366
_reflns_number_total 12926
_reflns_threshold_expression >2sigma(I)
_cod_data_source_file b302648e.txt
_cod_data_source_block 2.(OTf)4
_cod_original_sg_symbol_H-M C2/c
_cod_database_code 7103708

loop_
_symmetry_equiv_pos_as_xyz
'x, y, z'
'-x, y, -z+1/2'
'x+1/2, y+1/2, z'
'-x+1/2, y+1/2, -z+1/2'
'-x, -y, -z'
'x, -y, z-1/2'
'-x+1/2, -y+1/2, -z'
'x+1/2, -y+1/2, z-1/2'

loop_
_atom_site_label
_atom_site_type_symbol
_atom_site_fract_x
_atom_site_fract_y
_atom_site_fract_z
_atom_site_U_iso_or_equiv
_atom_site_adp_type
_atom_site_occupancy
_atom_site_symmetry_multiplicity
_atom_site_calc_flag
_atom_site_refinement_flags
_atom_site_disorder_assembly
_atom_site_disorder_group
Pt1 Pt 0.514892(17) 0.16236(2) 0.42094(3) 0.06209(18) Uani 1 1 d . . .
Pt2 Pt 0.386562(16) 0.48447(2) 0.12988(2) 0.05315(17) Uani 1 1 d . . .
Cu1 Cu 0.59371(5) 0.32765(7) 0.20260(8) 0.0588(4) Uani 1 1 d . . .
S1 S 0.58088(12) 0.22422(17) 0.43948(18) 0.0674(8) Uani 1 1 d D . .
S2 S 0.54067(15) 0.12499(17) 0.3386(2) 0.0824(11) Uani 1 1 d D . .
S3 S 0.46015(11) 0.52567(15) 0.15626(15) 0.0568(7) Uani 1 1 d D . .
S4 S 0.41580(10) 0.41972(15) 0.06538(15) 0.0560(7) Uani 1 1 d D . .
O1 O 0.6285(3) 0.3298(4) 0.3005(5) 0.068(2) Uani 1 1 d . . .
O2 O 0.5914(4) 0.2307(4) 0.2028(5) 0.074(2) Uani 1 1 d . . .
O3 O 0.6575(3) 0.2878(5) 0.4029(5) 0.080(3) Uani 1 1 d . . .
O4 O 0.5928(4) 0.1298(4) 0.2469(6) 0.081(3) Uani 1 1 d . . .
O5 O 0.5911(3) 0.4245(4) 0.2040(4) 0.060(2) Uani 1 1 d . . .
O6 O 0.5490(3) 0.3251(5) 0.1085(5) 0.070(2) Uani 1 1 d . . .
O7 O 0.5594(3) 0.5244(4) 0.1703(4) 0.060(2) Uani 1 1 d . . .
O8 O 0.4888(3) 0.3614(5) 0.0211(4) 0.066(2) Uani 1 1 d . . .
O9 O 0.6597(4) 0.3314(6) 0.1791(8) 0.106(4) Uani 1 1 d D . .
H9 H 0.6678 0.3732 0.1654 0.127 Uiso 1 1 calc R . .
N1 N 0.4909(4) 0.2055(5) 0.4910(5) 0.063(3) Uani 1 1 d . . .
H1A H 0.5101 0.1941 0.5342 0.076 Uiso 1 1 calc R . .
H1B H 0.4909 0.2511 0.4872 0.076 Uiso 1 1 calc R . .
N2 N 0.4554(4) 0.1068(6) 0.3992(7) 0.074(3) Uani 1 1 d . . .
H2A H 0.4359 0.1148 0.3554 0.089 Uiso 1 1 calc R . .
H2B H 0.4628 0.0622 0.4032 0.089 Uiso 1 1 calc R . .
N3 N 0.3632(4) 0.5436(6) 0.1939(5) 0.067(3) Uani 1 1 d . . .
H3A H 0.3798 0.5335 0.2385 0.080 Uiso 1 1 calc R . .
H3B H 0.3674 0.5881 0.1872 0.080 Uiso 1 1 calc R . .
N4 N 0.3212(3) 0.4416(6) 0.1032(5) 0.062(3) Uani 1 1 d . . .
H4A H 0.3031 0.4535 0.0597 0.074 Uiso 1 1 calc R . .
H4B H 0.3238 0.3959 0.1051 0.074 Uiso 1 1 calc R . .
C1 C 0.6316(4) 0.2843(6) 0.3440(7) 0.062(3) Uani 1 1 d . . .
C2 C 0.5950(5) 0.1904(7) 0.2506(9) 0.071(4) Uani 1 1 d . . .
C3 C 0.6021(4) 0.2209(6) 0.3201(7) 0.062(3) Uani 1 1 d . . .
C4 C 0.5803(4) 0.1950(6) 0.3593(8) 0.066(3) Uani 1 1 d . . .
C5 C 0.5579(4) 0.4629(6) 0.1687(6) 0.052(2) Uani 1 1 d . . .
C6 C 0.5174(4) 0.3672(6) 0.0795(6) 0.055(3) Uani 1 1 d . . .
C7 C 0.5140(4) 0.4298(5) 0.1201(6) 0.050(2) Uani 1 1 d . . .
C8 C 0.4722(4) 0.4548(6) 0.1117(6) 0.053(3) Uani 1 1 d . . .
C9 C 0.6284(4) 0.1747(8) 0.4987(9) 0.109(7) Uani 1 1 d D . .
H9A H 0.6575 0.1870 0.4922 0.131 Uiso 1 1 calc R . .
H9B H 0.6321 0.1878 0.5453 0.131 Uiso 1 1 calc R . .
C10 C 0.6233(8) 0.0985(8) 0.4933(14) 0.22(2) Uani 1 1 d D . .
H10A H 0.6477 0.0784 0.5332 0.261 Uiso 1 1 calc R . .
H10B H 0.5929 0.0863 0.4955 0.261 Uiso 1 1 calc R . .
C11 C 0.6267(8) 0.0678(12) 0.4302(13) 0.21(2) Uani 1 1 d D . .
H11A H 0.6438 0.0252 0.4428 0.247 Uiso 1 1 calc R . .
H11B H 0.6453 0.0980 0.4130 0.247 Uiso 1 1 calc R . .
C12 C 0.5801(6) 0.0542(7) 0.3724(11) 0.135(10) Uani 1 1 d D . .
H12A H 0.5633 0.0204 0.3885 0.161 Uiso 1 1 calc R . .
H12B H 0.5869 0.0341 0.3345 0.161 Uiso 1 1 calc R . .
C13 C 0.4554(5) 0.5927(5) 0.0950(5) 0.068(3) Uani 1 1 d D . .
H13A H 0.4499 0.6352 0.1145 0.081 Uiso 1 1 calc R . .
H13B H 0.4856 0.5966 0.0890 0.081 Uiso 1 1 calc R . .
C14 C 0.4171(4) 0.5837(7) 0.0249(5) 0.066(3) Uani 1 1 d D . .
H14A H 0.3875 0.5764 0.0318 0.080 Uiso 1 1 calc R . .
H14B H 0.4141 0.6263 0.0002 0.080 Uiso 1 1 calc R . .
C15 C 0.4221(4) 0.5286(6) -0.0205(6) 0.067(3) Uani 1 1 d D . .
H15A H 0.4557 0.5204 -0.0093 0.080 Uiso 1 1 calc R . .
H15B H 0.4092 0.5447 -0.0678 0.080 Uiso 1 1 calc R . .
C16 C 0.3989(4) 0.4617(6) -0.0171(4) 0.064(3) Uani 1 1 d D . .
H16A H 0.4051 0.4306 -0.0491 0.077 Uiso 1 1 calc R . .
H16B H 0.3649 0.4691 -0.0339 0.077 Uiso 1 1 calc R . .
C17 C 0.4438(8) 0.1816(13) 0.4782(14) 0.138(10) Uani 1 1 d . . .
H17A H 0.4262 0.2126 0.4407 0.165 Uiso 1 1 calc R . .
C18 C 0.4226(6) 0.2012(8) 0.5295(9) 0.088(5) Uani 1 1 d . . .
H18A H 0.4216 0.2504 0.5319 0.106 Uiso 1 1 calc R . .
H18B H 0.4427 0.1845 0.5746 0.106 Uiso 1 1 calc R . .
C19 C 0.3728(14) 0.1730(18) 0.512(2) 0.24(2) Uani 1 1 d . . .
H19A H 0.3674 0.1681 0.5546 0.291 Uiso 1 1 calc R . .
H19B H 0.3508 0.2074 0.4847 0.291 Uiso 1 1 calc R . .
C20 C 0.3607(7) 0.1148(11) 0.4777(10) 0.105(6) Uani 1 1 d . . .
H20A H 0.3268 0.1162 0.4520 0.126 Uiso 1 1 calc R . .
H20B H 0.3663 0.0788 0.5118 0.126 Uiso 1 1 calc R . .
C21 C 0.3838(5) 0.0943(9) 0.4291(8) 0.084(4) Uani 1 1 d . . .
H21A H 0.3864 0.0451 0.4294 0.101 Uiso 1 1 calc R . .
H21B H 0.3639 0.1081 0.3828 0.101 Uiso 1 1 calc R . .
C22 C 0.4315(7) 0.1239(11) 0.4456(12) 0.116(7) Uani 1 1 d . . .
H22A H 0.4490 0.0935 0.4837 0.139 Uiso 1 1 calc R . .
C23 C 0.3135(6) 0.5293(11) 0.1771(10) 0.099(5) Uani 1 1 d . . .
H23A H 0.2983 0.5585 0.1369 0.119 Uiso 1 1 calc R . .
C24 C 0.2949(5) 0.5575(10) 0.2292(8) 0.092(5) Uani 1 1 d . . .
H24A H 0.2977 0.6067 0.2305 0.110 Uiso 1 1 calc R . .
H24B H 0.3135 0.5400 0.2747 0.110 Uiso 1 1 calc R . .
C25 C 0.2433(8) 0.5376(18) 0.2105(13) 0.149(10) Uani 1 1 d . . .
H25A H 0.2358 0.5421 0.2518 0.179 Uiso 1 1 calc R . .
H25B H 0.2241 0.5706 0.1774 0.179 Uiso 1 1 calc R . .
C26 C 0.2287(10) 0.4719(15) 0.1828(18) 0.158(11) Uani 1 1 d . . .
H26A H 0.1944 0.4717 0.1615 0.190 Uiso 1 1 calc R . .
H26B H 0.2375 0.4396 0.2207 0.190 Uiso 1 1 calc R . .
C27 C 0.2483(5) 0.4479(10) 0.1311(9) 0.091(5) Uani 1 1 d . . .
H27A H 0.2445 0.3989 0.1262 0.109 Uiso 1 1 calc R . .
H27B H 0.2306 0.4683 0.0867 0.109 Uiso 1 1 calc R . .
C28 C 0.2991(6) 0.4651(11) 0.1510(11) 0.102(6) Uani 1 1 d . . .
H28A H 0.3140 0.4359 0.1914 0.122 Uiso 1 1 calc R . .
C29 C 0.6900(7) 0.2768(9) 0.1832(14) 0.167(12) Uani 1 1 d D . .
H29A H 0.7026 0.2802 0.1467 0.201 Uiso 1 1 calc R . .
H29B H 0.6725 0.2344 0.1773 0.201 Uiso 1 1 calc R . .
C30 C 0.7278(11) 0.277(2) 0.2487(15) 0.29(3) Uani 1 1 d D . .
H30A H 0.7465 0.2367 0.2536 0.437 Uiso 1 1 calc R . .
H30B H 0.7151 0.2787 0.2847 0.437 Uiso 1 1 calc R . .
H30C H 0.7474 0.3164 0.2520 0.437 Uiso 1 1 calc R . .
S1T S 0.71702(14) 0.4268(2) 0.07238(18) 0.0918(12) Uani 1 1 d D . .
F1T F 0.7931(3) 0.4888(5) 0.1502(6) 0.163(6) Uani 1 1 d D . .
F2T F 0.8050(2) 0.4152(7) 0.0861(5) 0.177(7) Uani 1 1 d D . .
F3T F 0.7915(3) 0.3857(6) 0.1735(4) 0.144(5) Uani 1 1 d D . .
O1T O 0.7104(3) 0.3600(4) 0.0468(6) 0.181(8) Uani 1 1 d D . .
O2T O 0.7119(3) 0.4778(5) 0.0230(5) 0.160(8) Uani 1 1 d D . .
O3T O 0.6966(3) 0.4413(6) 0.1214(4) 0.125(5) Uani 1 1 d D . .
C1T C 0.7802(4) 0.4293(4) 0.1234(4) 0.108(7) Uani 1 1 d D . .
S2T S 0.5398(3) 0.0760(4) 0.6371(4) 0.086(3) Uani 0.559(10) 1 d PD A 1
F4T F 0.6270(3) 0.1144(9) 0.6969(9) 0.166(5) Uani 0.559(10) 1 d PD A 1
F5T F 0.6150(5) 0.0135(7) 0.7171(9) 0.166(5) Uani 0.559(10) 1 d PD A 1
F6T F 0.5931(6) 0.0925(11) 0.7655(5) 0.166(5) Uani 0.559(10) 1 d PD A 1
O4T O 0.5131(4) 0.0287(7) 0.6579(7) 0.137(6) Uani 0.559(10) 1 d PD A 1
O5T O 0.5515(5) 0.0563(9) 0.5804(5) 0.137(6) Uani 0.559(10) 1 d PD A 1
O6T O 0.5259(5) 0.1441(5) 0.6368(8) 0.137(6) Uani 0.559(10) 1 d PD A 1
C2T C 0.5970(4) 0.0740(5) 0.7082(6) 0.121(11) Uani 0.559(10) 1 d PD A 1
S2T* S 0.5604(4) 0.0827(5) 0.6327(5) 0.086(3) Uani 0.44 1 d PD A 2
F4T* F 0.5107(6) 0.1047(11) 0.7086(9) 0.166(5) Uani 0.44 1 d PD A 2
F5T* F 0.5492(9) 0.0141(8) 0.7319(10) 0.166(5) Uani 0.44 1 d PD A 2
F6T* F 0.5837(7) 0.1071(13) 0.7632(7) 0.166(5) Uani 0.44 1 d PD A 2
O4T* O 0.5269(6) 0.0371(10) 0.5899(7) 0.137(6) Uani 0.44 1 d PD A 2
O5T* O 0.6079(4) 0.0624(11) 0.6518(9) 0.137(6) Uani 0.44 1 d PD A 2
O6T* O 0.5516(8) 0.1516(6) 0.6153(9) 0.137(6) Uani 0.44 1 d PD A 2
C2T* C 0.5505(5) 0.0768(7) 0.7137(7) 0.121(11) Uani 0.44 1 d PD A 2
O1S O 0.1147(12) 0.1818(13) 0.3304(14) 0.147(10) Uani 0.50 1 d PD . .
C1S C 0.1543(13) 0.1644(16) 0.3887(17) 0.147(10) Uani 0.50 1 d PD . .
H1SA H 0.1653 0.1193 0.3828 0.176 Uiso 0.50 1 calc PR . .
H1SB H 0.1456 0.1637 0.4292 0.176 Uiso 0.50 1 calc PR . .
C2S C 0.1911(12) 0.2129(19) 0.3980(19) 0.147(10) Uani 0.50 1 d PD . .
H2S1 H 0.2183 0.2007 0.4378 0.220 Uiso 0.50 1 calc PR . .
H2S2 H 0.1802 0.2573 0.4046 0.220 Uiso 0.50 1 calc PR . .
H2S3 H 0.1996 0.2132 0.3578 0.220 Uiso 0.50 1 calc PR . .
O2S O 0.6803(8) 0.3595(18) 0.5232(15) 0.134(8) Uani 0.50 1 d PD . .
H2SD H 0.6817 0.3267 0.4996 0.201 Uiso 0.50 1 calc PR . .
C3S C 0.7174(10) 0.356(3) 0.5873(13) 0.134(8) Uani 0.50 1 d PD . .
H3SA H 0.7114 0.3198 0.6147 0.161 Uiso 0.50 1 calc PR . .
H3SB H 0.7195 0.3986 0.6120 0.161 Uiso 0.50 1 calc PR . .
C4S C 0.7606(8) 0.344(3) 0.577(2) 0.134(8) Uani 0.50 1 d PD . .
H4SA H 0.7858 0.3381 0.6212 0.201 Uiso 0.50 1 calc PR . .
H4SB H 0.7676 0.3815 0.5532 0.201 Uiso 0.50 1 calc PR . .
H4SC H 0.7577 0.3030 0.5504 0.201 Uiso 0.50 1 calc PR . .
O3S O 0.4177(11) 0.2873(14) -0.0702(11) 0.131(8) Uani 0.50 1 d PD . .
H3SC H 0.4396 0.3131 -0.0491 0.197 Uiso 0.50 1 calc PR . .
C5S C 0.4010(13) 0.304(2) -0.1403(13) 0.131(8) Uani 0.50 1 d PD . .
H5SA H 0.4245 0.2911 -0.1599 0.157 Uiso 0.50 1 calc PR . .
H5SB H 0.3955 0.3522 -0.1463 0.157 Uiso 0.50 1 calc PR . .
C6S C 0.3580(13) 0.268(2) -0.1751(16) 0.131(8) Uani 0.50 1 d PD . .
H6SA H 0.3466 0.2786 -0.2234 0.197 Uiso 0.50 1 calc PR . .
H6SB H 0.3347 0.2809 -0.1562 0.197 Uiso 0.50 1 calc PR . .
H6SC H 0.3636 0.2197 -0.1691 0.197 Uiso 0.50 1 calc PR . .

loop_
_atom_site_aniso_label
_atom_site_aniso_U_11
_atom_site_aniso_U_22
_atom_site_aniso_U_33
_atom_site_aniso_U_23
_atom_site_aniso_U_13
_atom_site_aniso_U_12
Pt1 0.0614(3) 0.0412(3) 0.0888(4) 0.0062(2) 0.0335(3) 0.00007(19)
Pt2 0.0519(3) 0.0604(3) 0.0479(2) 0.00266(19) 0.01917(19) 0.00496(19)
Cu1 0.0625(9) 0.0444(7) 0.0692(9) -0.0044(6) 0.0238(7) -0.0040(6)
S1 0.0650(19) 0.0596(18) 0.078(2) 0.0121(16) 0.0265(16) -0.0055(14)
S2 0.094(3) 0.0469(17) 0.130(3) -0.0166(19) 0.070(3) -0.0157(17)
S3 0.0591(17) 0.0581(17) 0.0534(15) -0.0106(13) 0.0208(13) -0.0001(13)
S4 0.0557(16) 0.0553(16) 0.0583(16) -0.0111(13) 0.0224(13) -0.0049(12)
O1 0.074(6) 0.052(5) 0.073(5) -0.005(4) 0.021(5) -0.015(4)
O2 0.097(7) 0.040(4) 0.089(6) -0.009(4) 0.041(6) 0.000(4)
O3 0.066(6) 0.087(7) 0.081(7) 0.005(5) 0.019(5) -0.018(5)
O4 0.106(7) 0.035(4) 0.114(8) -0.007(5) 0.054(6) 0.000(4)
O5 0.055(5) 0.045(4) 0.071(5) -0.007(4) 0.013(4) -0.005(4)
O6 0.077(6) 0.064(5) 0.065(5) -0.025(4) 0.019(5) 0.005(5)
O7 0.064(5) 0.040(4) 0.067(5) -0.004(4) 0.016(4) -0.005(3)
O8 0.062(5) 0.073(6) 0.058(5) -0.016(4) 0.015(4) -0.004(4)
O9 0.088(8) 0.081(7) 0.174(12) 0.035(8) 0.078(8) 0.023(6)
N1 0.069(6) 0.048(5) 0.069(6) 0.012(5) 0.022(5) 0.000(5)
N2 0.072(7) 0.064(7) 0.097(8) -0.011(6) 0.044(6) -0.004(5)
N3 0.061(6) 0.080(7) 0.063(6) -0.009(5) 0.028(5) 0.016(5)
N4 0.049(5) 0.074(7) 0.060(6) 0.007(5) 0.018(5) 0.008(5)
C1 0.050(6) 0.055(7) 0.082(9) 0.004(6) 0.025(6) -0.008(5)
C2 0.065(8) 0.048(7) 0.114(11) -0.013(7) 0.047(8) -0.008(6)
C3 0.049(6) 0.048(6) 0.091(9) 0.004(6) 0.029(6) 0.001(5)
C4 0.050(6) 0.043(6) 0.099(10) 0.003(6) 0.022(6) 0.001(5)
C5 0.052(6) 0.049(6) 0.053(6) -0.007(5) 0.018(5) -0.002(5)
C6 0.054(6) 0.063(7) 0.050(6) -0.013(5) 0.022(5) -0.018(6)
C7 0.043(5) 0.047(6) 0.058(6) -0.006(5) 0.018(5) -0.010(4)
C8 0.061(7) 0.048(6) 0.051(6) -0.008(5) 0.021(5) -0.013(5)
C9 0.072(10) 0.122(15) 0.116(14) 0.066(12) 0.013(9) 0.001(9)
C10 0.15(2) 0.19(3) 0.35(5) 0.20(3) 0.14(3) 0.12(2)
C11 0.17(3) 0.12(2) 0.39(6) 0.12(3) 0.17(4) 0.10(2)
C12 0.18(2) 0.040(8) 0.26(3) 0.033(12) 0.17(2) 0.022(11)
C13 0.088(9) 0.053(7) 0.068(8) -0.009(6) 0.034(7) -0.002(6)
C14 0.072(8) 0.071(8) 0.057(7) 0.006(6) 0.024(6) 0.003(6)
C15 0.061(7) 0.101(10) 0.042(6) 0.000(6) 0.023(5) 0.007(7)
C16 0.078(8) 0.065(8) 0.058(7) 0.001(6) 0.035(6) 0.013(6)
C17 0.120(17) 0.144(19) 0.19(2) -0.071(18) 0.108(18) -0.055(15)
C18 0.096(11) 0.074(10) 0.108(12) 0.009(9) 0.052(10) 0.000(8)
C19 0.29(4) 0.23(4) 0.36(5) -0.15(4) 0.28(4) -0.12(3)
C20 0.110(14) 0.122(16) 0.108(13) -0.011(12) 0.070(12) -0.013(12)
C21 0.073(9) 0.095(11) 0.090(10) 0.022(9) 0.037(8) -0.013(8)
C22 0.106(13) 0.126(16) 0.146(17) -0.066(14) 0.084(13) -0.054(12)
C23 0.082(11) 0.124(15) 0.104(13) -0.030(11) 0.048(10) 0.001(10)
C24 0.078(10) 0.120(14) 0.086(10) 0.009(10) 0.039(8) 0.035(9)
C25 0.100(16) 0.24(3) 0.136(19) -0.01(2) 0.081(15) 0.028(19)
C26 0.119(19) 0.15(2) 0.25(4) -0.02(2) 0.12(2) 0.002(17)
C27 0.056(8) 0.124(14) 0.101(11) 0.022(10) 0.037(8) 0.016(8)
C28 0.072(10) 0.121(15) 0.128(15) -0.003(12) 0.055(11) 0.013(10)
C29 0.13(2) 0.15(2) 0.26(4) 0.03(2) 0.12(3) -0.014(19)
C30 0.24(5) 0.49(9) 0.15(3) 0.05(4) 0.08(3) 0.15(5)
S1T 0.087(3) 0.111(3) 0.065(2) 0.011(2) 0.0136(19) 0.007(2)
F1T 0.114(10) 0.155(13) 0.185(14) -0.062(11) 0.012(9) -0.021(9)
F2T 0.157(12) 0.264(19) 0.150(12) 0.030(12) 0.104(10) 0.061(12)
F3T 0.091(7) 0.217(15) 0.109(8) 0.041(9) 0.020(6) 0.050(9)
O1T 0.20(2) 0.143(15) 0.173(17) -0.026(14) 0.040(15) 0.007(14)
O2T 0.109(11) 0.24(2) 0.113(11) 0.106(12) 0.016(8) 0.015(11)
O3T 0.085(8) 0.193(16) 0.099(9) 0.011(9) 0.037(7) 0.011(9)
C1T 0.094(12) 0.17(2) 0.077(10) 0.033(12) 0.049(10) 0.045(13)
S2T 0.107(8) 0.068(3) 0.081(3) 0.009(2) 0.032(4) 0.016(4)
F4T 0.190(11) 0.138(9) 0.140(8) 0.014(7) 0.025(7) 0.029(8)
F5T 0.190(11) 0.138(9) 0.140(8) 0.014(7) 0.025(7) 0.029(8)
F6T 0.190(11) 0.138(9) 0.140(8) 0.014(7) 0.025(7) 0.029(8)
O4T 0.154(14) 0.089(7) 0.142(10) -0.010(7) 0.023(9) 0.030(8)
O5T 0.154(14) 0.089(7) 0.142(10) -0.010(7) 0.023(9) 0.030(8)
O6T 0.154(14) 0.089(7) 0.142(10) -0.010(7) 0.023(9) 0.030(8)
C2T 0.12(2) 0.069(15) 0.16(3) 0.042(17) 0.03(2) -0.004(16)
S2T* 0.107(8) 0.068(3) 0.081(3) 0.009(2) 0.032(4) 0.016(4)
F4T* 0.190(11) 0.138(9) 0.140(8) 0.014(7) 0.025(7) 0.029(8)
F5T* 0.190(11) 0.138(9) 0.140(8) 0.014(7) 0.025(7) 0.029(8)
F6T* 0.190(11) 0.138(9) 0.140(8) 0.014(7) 0.025(7) 0.029(8)
O4T* 0.154(14) 0.089(7) 0.142(10) -0.010(7) 0.023(9) 0.030(8)
O5T* 0.154(14) 0.089(7) 0.142(10) -0.010(7) 0.023(9) 0.030(8)
O6T* 0.154(14) 0.089(7) 0.142(10) -0.010(7) 0.023(9) 0.030(8)
C2T* 0.12(2) 0.069(15) 0.16(3) 0.042(17) 0.03(2) -0.004(16)
O1S 0.28(3) 0.082(13) 0.124(16) 0.025(12) 0.13(2) 0.022(16)
C1S 0.28(3) 0.082(13) 0.124(16) 0.025(12) 0.13(2) 0.022(16)
C2S 0.28(3) 0.082(13) 0.124(16) 0.025(12) 0.13(2) 0.022(16)
O2S 0.097(14) 0.155(19) 0.139(18) -0.017(16) 0.030(12) 0.005(14)
C3S 0.097(14) 0.155(19) 0.139(18) -0.017(16) 0.030(12) 0.005(14)
C4S 0.097(14) 0.155(19) 0.139(18) -0.017(16) 0.030(12) 0.005(14)
O3S 0.17(2) 0.096(14) 0.100(13) 0.007(11) 0.024(14) 0.009(13)
C5S 0.17(2) 0.096(14) 0.100(13) 0.007(11) 0.024(14) 0.009(13)
C6S 0.17(2) 0.096(14) 0.100(13) 0.007(11) 0.024(14) 0.009(13)

loop_
_atom_type_symbol
_atom_type_description
_atom_type_scat_dispersion_real
_atom_type_scat_dispersion_imag
_atom_type_scat_source
C C 0.0033 0.0016 'International Tables Vol C Tables 4.2.6.8 and 6.1.1.4'
H H 0.0000 0.0000 'International Tables Vol C Tables 4.2.6.8 and 6.1.1.4'
N N 0.0061 0.0033 'International Tables Vol C Tables 4.2.6.8 and 6.1.1.4'
O O 0.0106 0.0060 'International Tables Vol C Tables 4.2.6.8 and 6.1.1.4'
S S 0.1246 0.1234 'International Tables Vol C Tables 4.2.6.8 and 6.1.1.4'
Cu Cu 0.3201 1.2651 'International Tables Vol C Tables 4.2.6.8 and 6.1.1.4'
Pt Pt -1.7033 8.3905 'International Tables Vol C Tables 4.2.6.8 and 6.1.1.4'
F F 0.0171 0.0103 'International Tables Vol C Tables 4.2.6.8 and 6.1.1.4'

loop_
_geom_angle_atom_site_label_1
_geom_angle_atom_site_label_2
_geom_angle_atom_site_label_3
_geom_angle
_geom_angle_site_symmetry_1
_geom_angle_site_symmetry_3
_geom_angle_publ_flag
N2 Pt1 N1 82.0(4) . . ?
N2 Pt1 S1 177.1(4) . . ?
N1 Pt1 S1 100.4(3) . . ?
N2 Pt1 S2 100.6(3) . . ?
N1 Pt1 S2 174.3(3) . . ?
S1 Pt1 S2 76.83(14) . . ?
N4 Pt2 N3 83.1(4) . . ?
N4 Pt2 S3 176.2(3) . . ?
N3 Pt2 S3 100.5(3) . . ?
N4 Pt2 S4 99.2(3) . . ?
N3 Pt2 S4 176.8(3) . . ?
S3 Pt2 S4 77.10(10) . . ?
O5 Cu1 O2 175.1(4) . . ?
O5 Cu1 O1 88.4(4) . . ?
O2 Cu1 O1 91.5(4) . . ?
O5 Cu1 O6 91.4(4) . . ?
O2 Cu1 O6 87.9(4) . . ?
O1 Cu1 O6 169.9(4) . . ?
O5 Cu1 O9 90.9(4) . . ?
O2 Cu1 O9 94.1(4) . . ?
O1 Cu1 O9 92.4(5) . . ?
O6 Cu1 O9 97.6(5) . . ?
C4 S1 C9 101.6(8) . . ?
C4 S1 Pt1 87.8(4) . . ?
C9 S1 Pt1 105.3(5) . . ?
C4 S2 C12 102.1(7) . . ?
C4 S2 Pt1 87.4(5) . . ?
C12 S2 Pt1 108.7(7) . . ?
C8 S3 C13 100.4(6) . . ?
C8 S3 Pt2 88.0(4) . . ?
C13 S3 Pt2 106.0(4) . . ?
C8 S4 C16 102.9(6) . . ?
C8 S4 Pt2 88.1(4) . . ?
C16 S4 Pt2 105.8(4) . . ?
C1 O1 Cu1 128.2(8) . . ?
C2 O2 Cu1 130.2(9) . . ?
C5 O5 Cu1 128.2(7) . . ?
C6 O6 Cu1 127.2(7) . . ?
C29 O9 Cu1 125.8(12) . . ?
C17 N1 Pt1 108.8(10) . . ?
C22 N2 Pt1 110.6(9) . . ?
C23 N3 Pt2 107.8(9) . . ?
C28 N4 Pt2 109.1(10) . . ?
O3 C1 O1 123.5(12) . . ?
O3 C1 C3 118.3(12) . . ?
O1 C1 C3 118.3(12) . . ?
O4 C2 O2 126.6(14) . . ?
O4 C2 C3 116.4(14) . . ?
O2 C2 C3 117.0(11) . . ?
C4 C3 C2 120.6(12) . . ?
C4 C3 C1 119.0(12) . . ?
C2 C3 C1 120.3(11) . . ?
C3 C4 S1 128.6(10) . . ?
C3 C4 S2 126.5(11) . . ?
S1 C4 S2 104.8(7) . . ?
O7 C5 O5 124.7(10) . . ?
O7 C5 C7 117.9(10) . . ?
O5 C5 C7 117.4(10) . . ?
O8 C6 O6 124.4(11) . . ?
O8 C6 C7 117.7(11) . . ?
O6 C6 C7 117.9(10) . . ?
C8 C7 C5 120.5(10) . . ?
C8 C7 C6 119.3(9) . . ?
C5 C7 C6 120.3(9) . . ?
C7 C8 S4 128.5(9) . . ?
C7 C8 S3 126.5(9) . . ?
S4 C8 S3 104.4(6) . . ?
C10 C9 S1 116.9(11) . . ?
C11 C10 C9 116(2) . . ?
C10 C11 C12 116(2) . . ?
C11 C12 S2 118.0(13) . . ?
C14 C13 S3 115.6(8) . . ?
C15 C14 C13 118.7(11) . . ?
C14 C15 C16 116.7(10) . . ?
C15 C16 S4 118.0(8) . . ?
C22 C17 N1 117.3(17) . . ?
C22 C17 C18 118.9(17) . . ?
N1 C17 C18 116.4(17) . . ?
C17 C18 C19 112.5(18) . . ?
C20 C19 C18 120(2) . . ?
C19 C20 C21 119.3(18) . . ?
C22 C21 C20 113.7(15) . . ?
C17 C22 N2 115.6(15) . . ?
C17 C22 C21 122.2(17) . . ?
N2 C22 C21 116.2(14) . . ?
C28 C23 N3 115.2(14) . . ?
C28 C23 C24 118.2(17) . . ?
N3 C23 C24 112.9(14) . . ?
C23 C24 C25 110.2(16) . . ?
C26 C25 C24 119(2) . . ?
C25 C26 C27 116(2) . . ?
C28 C27 C26 112.1(19) . . ?
C23 C28 N4 113.4(15) . . ?
C23 C28 C27 117.8(16) . . ?
N4 C28 C27 115.3(16) . . ?
O9 C29 C30 109.6(8) . . ?
O2T S1T O3T 115.3(2) . . ?
O2T S1T O1T 115.3(2) . . ?
O3T S1T O1T 115.3(2) . . ?
O2T S1T C1T 102.7(3) . . ?
O3T S1T C1T 102.7(3) . . ?
O1T S1T C1T 102.7(3) . . ?
F1T C1T F2T 107.6(5) . . ?
F1T C1T F3T 107.6(5) . . ?
F2T C1T F3T 107.6(5) . . ?
F1T C1T S1T 111.3(5) . . ?
F2T C1T S1T 111.3(5) . . ?
F3T C1T S1T 111.3(5) . . ?
O6T S2T O5T 115.3(2) . . ?
O6T S2T O4T 115.3(2) . . ?
O5T S2T O4T 115.3(2) . . ?
O6T S2T C2T 102.7(3) . . ?
O5T S2T C2T 102.7(3) . . ?
O4T S2T C2T 102.7(3) . . ?
F6T C2T F5T 107.6(5) . . ?
F6T C2T F4T 107.6(5) . . ?
F5T C2T F4T 107.6(5) . . ?
F6T C2T S2T 111.3(5) . . ?
F5T C2T S2T 111.3(5) . . ?
F4T C2T S2T 111.3(5) . . ?
O5T* S2T* O6T* 115.3(2) . . ?
O5T* S2T* O4T* 115.3(2) . . ?
O6T* S2T* O4T* 115.3(2) . . ?
O5T* S2T* C2T* 102.7(3) . . ?
O6T* S2T* C2T* 102.7(3) . . ?
O4T* S2T* C2T* 102.7(3) . . ?
F5T* C2T* F6T* 107.6(5) . . ?
F5T* C2T* F4T* 107.6(5) . . ?
F6T* C2T* F4T* 107.6(5) . . ?
F5T* C2T* S2T* 111.3(5) . . ?
F6T* C2T* S2T* 111.3(5) . . ?
F4T* C2T* S2T* 111.3(5) . . ?
O1S C1S C2S 109.4(8) . . ?
O2S C3S C4S 109.3(8) . . ?
O3S C5S C6S 109.5(8) . . ?

loop_
_geom_bond_atom_site_label_1
_geom_bond_atom_site_label_2
_geom_bond_distance
_geom_bond_site_symmetry_2
_geom_bond_publ_flag
Pt1 N2 2.034(11) . ?
Pt1 N1 2.058(11) . ?
Pt1 S1 2.273(3) . ?
Pt1 S2 2.274(4) . ?
Pt2 N4 2.057(10) . ?
Pt2 N3 2.098(10) . ?
Pt2 S3 2.268(3) . ?
Pt2 S4 2.276(3) . ?
Cu1 O5 1.924(8) . ?
Cu1 O2 1.926(8) . ?
Cu1 O1 1.941(9) . ?
Cu1 O6 1.952(9) . ?
Cu1 O9 2.252(11) . ?
S1 C4 1.775(15) . ?
S1 C9 1.819(7) . ?
S2 C4 1.791(13) . ?
S2 C12 1.819(7) . ?
S3 C8 1.799(12) . ?
S3 C13 1.820(7) . ?
S4 C8 1.785(11) . ?
S4 C16 1.819(7) . ?
O1 C1 1.262(15) . ?
O2 C2 1.257(17) . ?
O3 C1 1.204(16) . ?
O4 C2 1.205(15) . ?
O5 C5 1.271(14) . ?
O6 C6 1.255(15) . ?
O7 C5 1.222(13) . ?
O8 C6 1.225(13) . ?
O9 C29 1.409(5) . ?
N1 C17 1.45(2) . ?
N2 C22 1.457(19) . ?
N3 C23 1.46(2) . ?
N4 C28 1.48(2) . ?
C1 C3 1.523(17) . ?
C2 C3 1.52(2) . ?
C3 C4 1.339(18) . ?
C5 C7 1.508(15) . ?
C6 C7 1.533(16) . ?
C7 C8 1.324(16) . ?
C9 C10 1.521(10) . ?
C10 C11 1.497(14) . ?
C11 C12 1.521(10) . ?
C13 C14 1.521(10) . ?
C14 C15 1.497(14) . ?
C15 C16 1.521(10) . ?
C17 C22 1.32(3) . ?
C17 C18 1.50(2) . ?
C18 C19 1.54(3) . ?
C19 C20 1.34(3) . ?
C20 C21 1.50(2) . ?
C21 C22 1.49(2) . ?
C23 C28 1.39(3) . ?
C23 C24 1.51(2) . ?
C24 C25 1.53(3) . ?
C25 C26 1.43(4) . ?
C26 C27 1.50(3) . ?
C27 C28 1.49(2) . ?
C29 C30 1.439(5) . ?
S1T O2T 1.417(5) . ?
S1T O3T 1.417(5) . ?
S1T O1T 1.417(5) . ?
S1T C1T 1.839(10) . ?
F1T C1T 1.306(5) . ?
F2T C1T 1.306(5) . ?
F3T C1T 1.307(5) . ?
S2T O6T 1.417(5) . ?
S2T O5T 1.417(5) . ?
S2T O4T 1.417(5) . ?
S2T C2T 1.839(10) . ?
F4T C2T 1.306(5) . ?
F5T C2T 1.306(5) . ?
F6T C2T 1.306(5) . ?
S2T* O5T* 1.417(5) . ?
S2T* O6T* 1.417(5) . ?
S2T* O4T* 1.417(5) . ?
S2T* C2T* 1.839(10) . ?
F4T* C2T* 1.306(5) . ?
F5T* C2T* 1.306(5) . ?
F6T* C2T* 1.306(5) . ?
O1S C1S 1.415(5) . ?
C1S C2S 1.441(5) . ?
O2S C3S 1.410(5) . ?
C3S C4S 1.438(5) . ?
O3S C5S 1.409(5) . ?
C5S C6S 1.440(5) . ?

loop_
_geom_hbond_atom_site_label_D
_geom_hbond_atom_site_label_H
_geom_hbond_atom_site_label_A
_geom_hbond_distance_DH
_geom_hbond_distance_HA
_geom_hbond_distance_DA
_geom_hbond_angle_DHA
_geom_hbond_site_symmetry_A
O9 H9 O3T 0.94 2.01 2.916(16) 160.4 .
N1 H1A O6T 0.91 2.26 3.100(19) 153.5 .
O2S H2SD O3 0.83 2.04 2.76(3) 144.4 .
O3S H3SC O8 0.83 1.93 2.74(3) 164.7 .
N1 H1B O8 0.91 2.30 3.185(13) 164.4 2_655
N1 H1B O6 0.91 2.43 3.104(13) 131.2 2_655
N2 H2A O4 0.91 2.02 2.916(17) 166.0 2_655
N2 H2A O2 0.91 2.60 3.233(16) 127.6 2_655
N2 H2B O4T 0.91 2.48 3.23(2) 140.5 5_656
N3 H3A O7 0.91 2.14 2.994(14) 156.5 2_655
N3 H3A O5 0.91 2.48 3.156(14) 131.3 2_655
N4 H4A O2T 0.91 2.12 2.942(12) 149.2 5_665
N4 H4B O3 0.91 2.24 3.134(15) 166.1 2_655
N4 H4B O1 0.91 2.38 3.019(13) 127.0 2_655
